data_7209116
loop_
_publ_author_name
'Piecha, Anna'
'G\;agor, Anna'
'Jakubas, Ryszard'
'Szklarz, Przemys\/law'

_publ_section_title
;
 Room-temperature ferroelectricity in diisopropylammonium bromide
;
_journal_issue 5
_journal_name_full CrystEngComm
_journal_page_first 940
_journal_paper_doi 10.1039/c2ce26580j
_journal_volume 15
_journal_year 2013
_chemical_formula_sum 'C6 H16 Br N'
_chemical_formula_weight 182.11
_chemical_name_systematic
;
?
;
_space_group_IT_number 11
_symmetry_cell_setting monoclinic
_symmetry_space_group_name_Hall '-P 2yb'
_symmetry_space_group_name_H-M 'P 1 21/m 1'
_atom_sites_solution_hydrogens geom
_atom_sites_solution_primary direct
_atom_sites_solution_secondary difmap
_audit_creation_method SHELXL-97
_cell_angle_alpha 90.00
_cell_angle_beta 116.379(11)
_cell_angle_gamma 90.00
_cell_formula_units_Z 2
_cell_length_a 7.9465(14)
_cell_length_b 8.1567(14)
_cell_length_c 7.9743(14)
_cell_measurement_reflns_used 4620
_cell_measurement_temperature 435(2)
_cell_measurement_theta_max 25.68
_cell_measurement_theta_min 2.85
_cell_volume 463.05(15)
_computing_structure_refinement 'SHELXL-97 (Sheldrick, 1997)'
_computing_structure_solution 'SHELXS-97 (Sheldrick, 1990)'
_diffrn_ambient_temperature 435(2)
_diffrn_measured_fraction_theta_full 0.999
_diffrn_measured_fraction_theta_max 0.999
_diffrn_radiation_monochromator graphite
_diffrn_radiation_source 'fine-focus sealed tube'
_diffrn_radiation_type MoK\a
_diffrn_radiation_wavelength 0.71073
_diffrn_reflns_av_R_equivalents 0.0429
_diffrn_reflns_av_sigmaI/netI 0.0304
_diffrn_reflns_limit_h_max 9
_diffrn_reflns_limit_h_min -9
_diffrn_reflns_limit_k_max 9
_diffrn_reflns_limit_k_min -7
_diffrn_reflns_limit_l_max 9
_diffrn_reflns_limit_l_min -9
_diffrn_reflns_number 4620
_diffrn_reflns_theta_full 25.68
_diffrn_reflns_theta_max 25.68
_diffrn_reflns_theta_min 2.85
_exptl_absorpt_coefficient_mu 4.362
_exptl_absorpt_correction_T_max 0.495
_exptl_absorpt_correction_T_min 0.350
_exptl_absorpt_correction_type multi-scan
_exptl_absorpt_process_details
;
CrysAlisPro, Oxford Diffraction Ltd.,
Version 1.171.34.44 (release 25-10-2010 CrysAlis171 .NET)
(compiled Oct 25 2010,18:11:34)
Empirical absorption correction using spherical harmonics,
implemented in SCALE3 ABSPACK scaling algorithm.
;
_exptl_crystal_density_diffrn 1.306
_exptl_crystal_density_method 'not measured'
_exptl_crystal_F_000 188
_exptl_crystal_size_max 0.25
_exptl_crystal_size_mid 0.20
_exptl_crystal_size_min 0.16
_refine_diff_density_max 0.509
_refine_diff_density_min -0.363
_refine_diff_density_rms 0.077
_refine_ls_extinction_method none
_refine_ls_goodness_of_fit_ref 1.123
_refine_ls_hydrogen_treatment mixed
_refine_ls_matrix_type full
_refine_ls_number_parameters 59
_refine_ls_number_reflns 944
_refine_ls_number_restraints 5
_refine_ls_restrained_S_all 1.124
_refine_ls_R_factor_all 0.0613
_refine_ls_R_factor_gt 0.0444
_refine_ls_shift/su_max 0.040
_refine_ls_shift/su_mean 0.010
_refine_ls_structure_factor_coef Fsqd
_refine_ls_weighting_details 'calc w=1/[\s^2^(Fo^2^)+(0.0700P)^2^+0.3800P] where P=(Fo^2^+2Fc^2^)/3'
_refine_ls_weighting_scheme calc
_refine_ls_wR_factor_gt 0.1358
_refine_ls_wR_factor_ref 0.1459
_reflns_number_gt 734
_reflns_number_total 944
_reflns_threshold_expression >2sigma(I)
_cod_data_source_file c2ce26580j.txt
_cod_data_source_block p21m-1
_cod_original_cell_volume 463.05(14)
_cod_original_sg_symbol_H-M P21/m
_cod_database_code 7209116

loop_
_symmetry_equiv_pos_as_xyz
'x, y, z'
'-x, y+1/2, -z'
'-x, -y, -z'
'x, -y-1/2, z'

loop_
_atom_site_label
_atom_site_type_symbol
_atom_site_fract_x
_atom_site_fract_y
_atom_site_fract_z
_atom_site_U_iso_or_equiv
_atom_site_adp_type
_atom_site_occupancy
_atom_site_symmetry_multiplicity
_atom_site_calc_flag
_atom_site_refinement_flags
_atom_site_disorder_assembly
_atom_site_disorder_group
Br1 Br 0.35574(3) 0.2500 0.63203(3) 0.08100(8) Uani 1 2 d S . .
C4 C 0.6150(4) 0.2500 0.2952(4) 0.0850(9) Uani 1 2 d SD . 1
C1 C 0.8686(3) 0.3155(3) 0.6332(3) 0.0801(9) Uiso 0.50 1 d PD . 1
C2 C 0.8894(6) 0.4354(3) 0.7831(4) 0.1150(14) Uiso 0.50 1 d PD . 1
H2A H 0.7734 0.4424 0.7927 0.173 Uiso 0.50 1 calc PR . 1
H2B H 0.9207 0.5412 0.7524 0.173 Uiso 0.50 1 calc PR . 1
H2C H 0.9875 0.3994 0.9005 0.173 Uiso 0.50 1 calc PR . 1
C3 C 0.8794(5) 0.1420(3) 0.6967(5) 0.1068(13) Uiso 0.50 1 d PD . 1
H3A H 1.0082 0.1071 0.7547 0.160 Uiso 0.50 1 calc PR . 1
H3B H 0.8086 0.0732 0.5909 0.160 Uiso 0.50 1 calc PR . 1
H3C H 0.8285 0.1341 0.7853 0.160 Uiso 0.50 1 calc PR . 1
N1 N 0.6725(3) 0.3452(3) 0.4754(3) 0.0634(7) Uani 0.50 1 d P . 1
H1A H 0.5899(19) 0.3234(6) 0.5191(11) 0.076 Uiso 0.50 1 calc PR . 1
H1B H 0.6625(4) 0.451(2) 0.4475(7) 0.076 Uiso 0.50 1 calc PR . 1
C6 C 0.7513(4) 0.2500 0.2120(4) 0.1380(16) Uani 1 2 d S . 1
H6A H 0.8239 0.1514 0.2473 0.207 Uiso 0.50 1 d P A 1
H6B H 0.8317 0.3434 0.2566 0.207 Uiso 0.50 1 d P B 1
H6C H 0.6821 0.2500 0.0779 0.207 Uiso 1 2 d S C 1
C5 C 0.4197(5) 0.2988(6) 0.1616(4) 0.107(2) Uani 0.50 1 d P . 1
H5A H 0.3723 0.2246 0.0573 0.161 Uiso 0.50 1 calc PR . 1
H5B H 0.4207 0.4082 0.1177 0.161 Uiso 0.50 1 calc PR . 1
H5C H 0.3406 0.2949 0.2240 0.161 Uiso 0.50 1 calc PR . 1
H1 H 0.9567(4) 0.311(4) 0.5910(6) 0.129 Uiso 0.50 1 d PD D 1
H4 H 0.623(3) 0.1473(4) 0.3391(11) 0.129 Uiso 0.50 1 d PD E 1

loop_
_atom_site_aniso_label
_atom_site_aniso_U_11
_atom_site_aniso_U_22
_atom_site_aniso_U_33
_atom_site_aniso_U_23
_atom_site_aniso_U_13
_atom_site_aniso_U_12
Br1 0.08761(10) 0.07064(14) 0.09980(12) 0.000 0.05523(8) 0.000
C4 0.1013(14) 0.0701(14) 0.0838(12) 0.000 0.0413(10) 0.000
N1 0.0584(9) 0.0667(13) 0.0656(11) -0.0022(11) 0.0278(7) -0.0029(10)
C6 0.1217(15) 0.200(4) 0.1256(15) 0.000 0.0851(10) 0.000
C5 0.0884(17) 0.146(6) 0.0760(17) -0.017(2) 0.0255(13) -0.022(2)

loop_
_atom_type_symbol
_atom_type_description
_atom_type_scat_dispersion_real
_atom_type_scat_dispersion_imag
_atom_type_scat_source
C C 0.0033 0.0016 'International Tables Vol C Tables 4.2.6.8 and 6.1.1.4'
H H 0.0000 0.0000 'International Tables Vol C Tables 4.2.6.8 and 6.1.1.4'
N N 0.0061 0.0033 'International Tables Vol C Tables 4.2.6.8 and 6.1.1.4'
Br Br -0.2901 2.4595 'International Tables Vol C Tables 4.2.6.8 and 6.1.1.4'

loop_
_geom_angle_atom_site_label_1
_geom_angle_atom_site_label_2
_geom_angle_atom_site_label_3
_geom_angle
_geom_angle_site_symmetry_1
_geom_angle_site_symmetry_3
C6 C4 C5 114.2(3) . 4_565
C6 C4 C5 114.2(3) . .
C6 C4 N1 116.56(19) . .
C5 C4 N1 126.4(3) 4_565 .
C5 C4 N1 108.6(2) . .
C6 C4 N1 116.56(19) . 4_565
C5 C4 N1 108.6(2) 4_565 4_565
C5 C4 N1 126.4(3) . 4_565
C6 C4 H4 103.6(14) . .
C5 C4 H4 84.1(11) 4_565 .
C5 C4 H4 113.2(13) . .
N1 C4 H4 99.7(6) . .
C2 C1 C3 112.3(2) . .
C2 C1 N1 105.4(2) . .
C3 C1 N1 108.3(2) . .
C2 C1 H1 119.9(17) . .
C3 C1 H1 98(2) . .
N1 C1 H1 112.1(5) . .
C4 N1 C1 117.9(2) . .
C4 C6 H6A 109.2 . .
C4 C6 H6B 109.2 . .
H6A C6 H6B 110.2 . .
C4 C6 H6C 108.9 . .
H6A C6 H6C 107.5 . .
H6B C6 H6C 111.8 . .

loop_
_geom_bond_atom_site_label_1
_geom_bond_atom_site_label_2
_geom_bond_distance
_geom_bond_site_symmetry_2
C4 C6 1.501(5) .
C4 C5 1.494(4) 4_565
C4 C5 1.494(4) .
C4 N1 1.514(3) .
C4 N1 1.514(3) 4_565
C4 H4 0.900(5) .
C1 C2 1.495(4) .
C1 C3 1.492(3) .
C1 N1 1.526(3) .
C1 H1 0.903(5) .
C2 H2A 0.9600 .
C2 H2B 0.9600 .
C2 H2C 0.9600 .
C3 H3A 0.9600 .
C3 H3B 0.9600 .
C3 H3C 0.9600 .
N1 H1A 0.8869 .
N1 H1B 0.8869 .
C6 H6A 0.9558 .
C6 H6B 0.9555 .
C6 H6C 0.9610 .
C5 H5A 0.9600 .
C5 H5B 0.9600 .
C5 H5C 0.9600 .

loop_
_geom_hbond_atom_site_label_D
_geom_hbond_atom_site_label_H
_geom_hbond_atom_site_label_A
_geom_hbond_distance_DH
_geom_hbond_distance_HA
_geom_hbond_distance_DA
_geom_hbond_angle_DHA
_geom_hbond_site_symmetry_A
N1 H1A Br1 0.89 2.47 3.360(3) 177.2 .
N1 H1B Br1 0.89 2.51 3.393(3) 178.1 3_666
